data_9014530
loop_
_publ_author_name
'MacGillavry, C.'
'Nijveld, H.'
'Dierdorp, S.'
'Karsten, J.'

_publ_section_title
;
 Die Krystallstruktur von N H4 Cd Cl3 und Rb Cd Cl3
 _cod_database_code 1010002
;
_journal_name_full 'Recueil des Travaux Chimiques des Pays-Bas et de la Belgique'
_journal_page_first 193
_journal_page_last 200
_journal_volume 58
_journal_year 1939
_chemical_formula_sum 'Cd Cl3 N'
_space_group_IT_number 62
_symmetry_space_group_name_Hall '-P 2c 2n'
_symmetry_space_group_name_H-M 'P n a m'
_cell_angle_alpha 90
_cell_angle_beta 90
_cell_angle_gamma 90
_cell_length_a 9.
_cell_length_b 14.9
_cell_length_c 3.96
_cell_formula_units_Z 4
_cell_volume 531.036
_database_code_amcsd 0016938
_exptl_crystal_density_diffrn 2.912
_cod_duplicate_entry 1010002
_cod_database_code 9014530
_amcsd_formula_title 'Cd Cl3 H4 N'

loop_
_space_group_symop_operation_xyz
x,y,z
x,y,1/2-z
-x,-y,1/2+z
1/2-x,1/2+y,1/2+z
1/2+x,1/2-y,1/2-z
1/2+x,1/2-y,z
1/2-x,1/2+y,-z
-x,-y,-z

loop_
_atom_site_label
_atom_site_fract_x
_atom_site_fract_y
_atom_site_fract_z
Cd1 0.16390 0.05690 0.75000
Cl1 0.28610 0.21530 0.75000
Cl2 -0.02080 0.10140 0.25000
Cl3 0.32780 -0.00560 0.25000
N1 0.07500 0.32780 0.25000

loop_
_cod_related_entry_id
_cod_related_entry_database
_cod_related_entry_code
1 AMCSD 0016938
